data_7019046
loop_
_publ_author_name
'Hart, John S.'
'Nichol, Gary S.'
'Love, Jason B.'

_publ_section_title
;
 Directed secondary interactions in transition metal complexes of tripodal
 pyrrole imine and amide ligands
;
_journal_issue 19
_journal_name_full 'Dalton Transactions'
_journal_page_first 5785
_journal_paper_doi 10.1039/c2dt30539a
_journal_volume 41
_journal_year 2012
_chemical_formula_moiety '2 C35 H47 Cl Cu N6, C4 H10 O, 0.6 C2 H3 N'
_chemical_formula_sum 'C75.2 H105.8 Cl2 Cu2 N12.6 O'
_chemical_formula_weight 1400.30
_chemical_name_systematic
;
?
;
_space_group_IT_number 33
_symmetry_cell_setting orthorhombic
_symmetry_space_group_name_Hall 'P 2c -2n'
_symmetry_space_group_name_H-M 'P n a 21'
_atom_sites_solution_hydrogens geom
_atom_sites_solution_primary direct
_atom_sites_solution_secondary difmap
_audit_creation_method SHELXL-97
_cell_angle_alpha 90.00
_cell_angle_beta 90.00
_cell_angle_gamma 90.00
_cell_formula_units_Z 4
_cell_length_a 16.9395(3)
_cell_length_b 16.1910(3)
_cell_length_c 26.7675(5)
_cell_measurement_reflns_used 28634
_cell_measurement_temperature 150(2)
_cell_measurement_theta_max 75.7261
_cell_measurement_theta_min 2.6063
_cell_volume 7341.5(2)
_computing_cell_refinement 'CrysAlisPro (Agilent Technologies, 2011)'
_computing_data_collection 'CrysAlisPro (Agilent Technologies, 2011)'
_computing_data_reduction 'CrysAlisPro (Agilent Technologies, 2011)'
_computing_molecular_graphics 'Mercury 2.0 (Bruno et al, 2002)'
_computing_publication_material 'SHELXTL (Sheldrick, 2008) and local programs'
_computing_structure_refinement 'SHELXTL (Sheldrick, 2008)'
_computing_structure_solution 'SIR92 (Altomare et al., 1992)'
_diffrn_ambient_temperature 150(2)
_diffrn_detector_area_resol_mean 5.1574
_diffrn_measured_fraction_theta_full 0.991
_diffrn_measured_fraction_theta_max 0.991
_diffrn_measurement_device_type 'Agilent Technologies SuperNova'
_diffrn_measurement_method '\w scans'
_diffrn_radiation_monochromator 'mirror optics'
_diffrn_radiation_source microsource
_diffrn_radiation_type CuK\a
_diffrn_radiation_wavelength 1.54180
_diffrn_reflns_av_R_equivalents 0.0412
_diffrn_reflns_av_sigmaI/netI 0.0337
_diffrn_reflns_limit_h_max 21
_diffrn_reflns_limit_h_min -21
_diffrn_reflns_limit_k_max 19
_diffrn_reflns_limit_k_min -20
_diffrn_reflns_limit_l_max 33
_diffrn_reflns_limit_l_min -33
_diffrn_reflns_number 57040
_diffrn_reflns_theta_full 75.91
_diffrn_reflns_theta_max 75.91
_diffrn_reflns_theta_min 3.19
_exptl_absorpt_coefficient_mu 1.783
_exptl_absorpt_correction_T_max 0.8949
_exptl_absorpt_correction_T_min 0.6130
_exptl_absorpt_correction_type analytical
_exptl_absorpt_process_details
;
CrysAlisPro, Agilent Technologies,
Version 1.171.35.11 (release 16-05-2011 CrysAlis171 .NET)
(compiled May 16 2011,17:55:39)
Analytical numeric absorption correction using a multifaceted crystal
model based on expressions derived by R.C. Clark & J.S. Reid.
(Clark, R. C. & Reid, J. S. (1995). Acta Cryst. A51, 887-897)
;
_exptl_crystal_colour green
_exptl_crystal_density_diffrn 1.267
_exptl_crystal_density_method 'not measured'
_exptl_crystal_description block
_exptl_crystal_F_000 2981
_exptl_crystal_size_max 0.30
_exptl_crystal_size_mid 0.10
_exptl_crystal_size_min 0.06
_refine_diff_density_max 1.090
_refine_diff_density_min -0.666
_refine_diff_density_rms 0.072
_refine_ls_abs_structure_details 'Flack H D (1983), Acta Cryst. A39, 876-881, 7243 Friedel pairs'
_refine_ls_abs_structure_Flack 0.488(15)
_refine_ls_extinction_method none
_refine_ls_goodness_of_fit_ref 1.068
_refine_ls_hydrogen_treatment constr
_refine_ls_matrix_type full
_refine_ls_number_parameters 838
_refine_ls_number_reflns 14997
_refine_ls_number_restraints 8
_refine_ls_restrained_S_all 1.075
_refine_ls_R_factor_all 0.0483
_refine_ls_R_factor_gt 0.0460
_refine_ls_shift/su_max 0.001
_refine_ls_shift/su_mean 0.000
_refine_ls_structure_factor_coef Fsqd
_refine_ls_weighting_details 'calc w=1/[\s^2^(Fo^2^)+(0.0622P)^2^+7.9680P] where P=(Fo^2^+2Fc^2^)/3'
_refine_ls_weighting_scheme calc
_refine_ls_wR_factor_gt 0.1250
_refine_ls_wR_factor_ref 0.1268
_reflns_number_gt 14290
_reflns_number_total 14997
_reflns_threshold_expression I>2\s(I)
_cod_data_source_file c2dt30539a.txt
_cod_data_source_block CuClH2L1
_cod_original_formula_sum 'C75.20 H105.80 Cl2 Cu2 N12.60 O'
_cod_database_code 7019046

loop_
_symmetry_equiv_pos_as_xyz
'x, y, z'
'-x, -y, z+1/2'
'-x+1/2, y+1/2, z+1/2'
'x+1/2, -y+1/2, z'

loop_
_atom_site_label
_atom_site_type_symbol
_atom_site_fract_x
_atom_site_fract_y
_atom_site_fract_z
_atom_site_U_iso_or_equiv
_atom_site_adp_type
_atom_site_occupancy
_atom_site_symmetry_multiplicity
_atom_site_calc_flag
_atom_site_refinement_flags
_atom_site_disorder_assembly
_atom_site_disorder_group
Cu1 Cu 0.44404(3) 0.87610(3) 0.236104(17) 0.02004(10) Uani 1 1 d . . .
Cl1 Cl 0.56287(5) 0.96665(5) 0.21051(3) 0.02989(17) Uani 1 1 d . . .
N1 N 0.39316(16) 0.94956(17) 0.28376(10) 0.0212(5) Uani 1 1 d . . .
N2 N 0.37218(16) 0.94204(18) 0.18699(10) 0.0214(5) Uani 1 1 d . . .
N3 N 0.47340(17) 0.81214(17) 0.29468(11) 0.0232(5) Uani 1 1 d . . .
N4 N 0.48055(16) 0.76968(17) 0.20044(11) 0.0219(5) Uani 1 1 d . . .
N5 N 0.55082(18) 0.99222(18) 0.33147(11) 0.0246(6) Uani 1 1 d . . .
H5N H 0.5338 0.9880 0.3005 0.029 Uiso 1 1 calc R . .
N6 N 0.65350(17) 1.10280(18) 0.26826(13) 0.0301(6) Uani 1 1 d . . .
H6 H 0.6184 1.0731 0.2520 0.036 Uiso 1 1 calc R . .
C1 C 0.4075(3) 0.8921(3) 0.41941(13) 0.0347(8) Uani 1 1 d . . .
H1A H 0.3974 0.9464 0.4342 0.052 Uiso 1 1 calc R . .
H1B H 0.4448 0.8615 0.4404 0.052 Uiso 1 1 calc R . .
H1C H 0.3579 0.8613 0.4170 0.052 Uiso 1 1 calc R . .
C2 C 0.4426(2) 0.9031(2) 0.36720(13) 0.0250(7) Uani 1 1 d . . .
C3 C 0.3861(2) 0.9519(2) 0.33429(12) 0.0222(6) Uani 1 1 d . . .
C4 C 0.3267(2) 1.0083(2) 0.34670(14) 0.0251(7) Uani 1 1 d . . .
H4 H 0.3097 1.0220 0.3795 0.030 Uiso 1 1 calc R . .
C5 C 0.2968(2) 1.0410(2) 0.30225(14) 0.0261(7) Uani 1 1 d . . .
H5 H 0.2563 1.0812 0.2990 0.031 Uiso 1 1 calc R . .
C6 C 0.33827(19) 1.0026(2) 0.26363(13) 0.0231(7) Uani 1 1 d . . .
C7 C 0.33216(19) 0.9985(2) 0.21008(14) 0.0234(7) Uani 1 1 d . . .
H7 H 0.2997 1.0362 0.1922 0.028 Uiso 1 1 calc R . .
C8 C 0.3689(2) 0.9343(2) 0.13229(12) 0.0255(7) Uani 1 1 d . . .
H8 H 0.4242 0.9251 0.1205 0.031 Uiso 1 1 calc R . .
C9 C 0.3374(3) 1.0069(3) 0.10400(15) 0.0376(9) Uani 1 1 d . . .
H9A H 0.3684 1.0569 0.1124 0.045 Uiso 1 1 calc R . .
H9B H 0.2817 1.0170 0.1135 0.045 Uiso 1 1 calc R . .
C10 C 0.3428(3) 0.9899(3) 0.04760(17) 0.0513(12) Uani 1 1 d . . .
H10A H 0.3209 1.0375 0.0290 0.062 Uiso 1 1 calc R . .
H10B H 0.3989 0.9837 0.0380 0.062 Uiso 1 1 calc R . .
C11 C 0.2984(3) 0.9131(4) 0.03339(16) 0.0562(13) Uani 1 1 d . . .
H11A H 0.2414 0.9217 0.0394 0.067 Uiso 1 1 calc R . .
H11B H 0.3059 0.9023 -0.0027 0.067 Uiso 1 1 calc R . .
C12 C 0.3257(3) 0.8402(3) 0.06245(15) 0.0434(10) Uani 1 1 d . . .
H12A H 0.3808 0.8269 0.0530 0.052 Uiso 1 1 calc R . .
H12B H 0.2923 0.7920 0.0541 0.052 Uiso 1 1 calc R . .
C13 C 0.3217(2) 0.8565(2) 0.11875(13) 0.0295(7) Uani 1 1 d . . .
H13A H 0.3434 0.8084 0.1370 0.035 Uiso 1 1 calc R . .
H13B H 0.2660 0.8637 0.1290 0.035 Uiso 1 1 calc R . .
C14 C 0.4592(2) 0.8192(2) 0.34412(13) 0.0237(6) Uani 1 1 d . . .
C15 C 0.4628(2) 0.7406(2) 0.36608(14) 0.0287(7) Uani 1 1 d . . .
H15 H 0.4559 0.7284 0.4005 0.034 Uiso 1 1 calc R . .
C16 C 0.4784(2) 0.6834(2) 0.32822(14) 0.0281(7) Uani 1 1 d . . .
H16 H 0.4838 0.6252 0.3315 0.034 Uiso 1 1 calc R . .
C17 C 0.48450(19) 0.7298(2) 0.28472(12) 0.0229(7) Uani 1 1 d . . .
C18 C 0.49325(18) 0.7109(2) 0.23290(14) 0.0240(7) Uani 1 1 d . . .
H18 H 0.5079 0.6571 0.2223 0.029 Uiso 1 1 calc R . .
C19 C 0.5036(2) 0.7576(2) 0.14808(12) 0.0227(6) Uani 1 1 d . . .
H19 H 0.4778 0.8023 0.1281 0.027 Uiso 1 1 calc R . .
C20 C 0.5924(2) 0.7690(3) 0.14287(15) 0.0316(8) Uani 1 1 d . . .
H20A H 0.6200 0.7253 0.1620 0.038 Uiso 1 1 calc R . .
H20B H 0.6078 0.8231 0.1570 0.038 Uiso 1 1 calc R . .
C21 C 0.6175(3) 0.7647(3) 0.08777(16) 0.0389(9) Uani 1 1 d . . .
H21A H 0.5927 0.8107 0.0691 0.047 Uiso 1 1 calc R . .
H21B H 0.6755 0.7709 0.0853 0.047 Uiso 1 1 calc R . .
C22 C 0.5930(3) 0.6832(3) 0.06486(15) 0.0389(9) Uani 1 1 d . . .
H22A H 0.6218 0.6376 0.0814 0.047 Uiso 1 1 calc R . .
H22B H 0.6069 0.6828 0.0289 0.047 Uiso 1 1 calc R . .
C23 C 0.5044(3) 0.6700(3) 0.07078(14) 0.0368(9) Uani 1 1 d . . .
H23A H 0.4901 0.6150 0.0573 0.044 Uiso 1 1 calc R . .
H23B H 0.4758 0.7122 0.0510 0.044 Uiso 1 1 calc R . .
C24 C 0.4783(2) 0.6755(2) 0.12547(14) 0.0298(8) Uani 1 1 d . . .
H24A H 0.4202 0.6702 0.1275 0.036 Uiso 1 1 calc R . .
H24B H 0.5021 0.6296 0.1447 0.036 Uiso 1 1 calc R . .
C25 C 0.5179(2) 0.9543(2) 0.37130(13) 0.0266(7) Uani 1 1 d . . .
C26 C 0.5623(2) 0.9758(3) 0.41330(15) 0.0356(9) Uani 1 1 d . . .
H26 H 0.5532 0.9579 0.4466 0.043 Uiso 1 1 calc R . .
C27 C 0.6223(3) 1.0283(3) 0.39746(16) 0.0376(9) Uani 1 1 d . . .
H27 H 0.6614 1.0529 0.4181 0.045 Uiso 1 1 calc R . .
C28 C 0.6149(2) 1.0385(2) 0.34640(15) 0.0287(7) Uani 1 1 d . . .
C29 C 0.6610(2) 1.0909(2) 0.31552(15) 0.0312(8) Uani 1 1 d . . .
H29 H 0.7022 1.1206 0.3316 0.037 Uiso 1 1 calc R . .
C30 C 0.7004(2) 1.1634(2) 0.23973(17) 0.0310(7) Uani 1 1 d . . .
H30 H 0.7563 1.1615 0.2517 0.037 Uiso 1 1 calc R . .
C31 C 0.6678(2) 1.2502(2) 0.24771(15) 0.0311(8) Uani 1 1 d . . .
H31A H 0.6115 1.2517 0.2380 0.037 Uiso 1 1 calc R . .
H31B H 0.6716 1.2649 0.2835 0.037 Uiso 1 1 calc R . .
C32 C 0.7138(2) 1.3123(2) 0.21681(16) 0.0323(8) Uani 1 1 d . . .
H32A H 0.7688 1.3149 0.2291 0.039 Uiso 1 1 calc R . .
H32B H 0.6899 1.3677 0.2209 0.039 Uiso 1 1 calc R . .
C33 C 0.7138(3) 1.2892(3) 0.16183(17) 0.0390(9) Uani 1 1 d . . .
H33A H 0.7466 1.3292 0.1431 0.047 Uiso 1 1 calc R . .
H33B H 0.6593 1.2924 0.1487 0.047 Uiso 1 1 calc R . .
C34 C 0.7459(3) 1.2025(3) 0.15383(18) 0.0440(10) Uani 1 1 d . . .
H34A H 0.8021 1.2005 0.1638 0.053 Uiso 1 1 calc R . .
H34B H 0.7423 1.1879 0.1180 0.053 Uiso 1 1 calc R . .
C35 C 0.6984(3) 1.1403(3) 0.18498(18) 0.0418(10) Uani 1 1 d . . .
H35A H 0.6431 1.1393 0.1732 0.050 Uiso 1 1 calc R . .
H35B H 0.7209 1.0844 0.1805 0.050 Uiso 1 1 calc R . .
Cu2 Cu 0.98947(3) 0.12229(3) 0.274051(17) 0.01929(10) Uani 1 1 d . . .
Cl2 Cl 0.87048(5) 0.03281(5) 0.29835(3) 0.02820(17) Uani 1 1 d . . .
N101 N 0.95888(17) 0.18988(17) 0.21699(11) 0.0215(5) Uani 1 1 d . . .
N102 N 0.95349(16) 0.22691(18) 0.31190(11) 0.0209(5) Uani 1 1 d . . .
N103 N 1.04000(16) 0.05156(17) 0.22466(10) 0.0218(6) Uani 1 1 d . . .
N104 N 1.06328(16) 0.05486(17) 0.32092(10) 0.0205(5) Uani 1 1 d . . .
N105 N 0.88081(18) 0.01141(18) 0.17810(11) 0.0242(6) Uani 1 1 d . . .
H105 H 0.8977 0.0152 0.2091 0.029 Uiso 1 1 calc R . .
N106 N 0.77944(17) -0.10207(17) 0.23996(12) 0.0273(6) Uani 1 1 d . . .
H106 H 0.8146 -0.0730 0.2566 0.033 Uiso 1 1 calc R . .
C51 C 1.0226(2) 0.1139(2) 0.08983(13) 0.0317(8) Uani 1 1 d . . .
H51A H 0.9844 0.1445 0.0695 0.048 Uiso 1 1 calc R . .
H51B H 1.0327 0.0600 0.0745 0.048 Uiso 1 1 calc R . .
H51C H 1.0721 0.1452 0.0918 0.048 Uiso 1 1 calc R . .
C52 C 0.9890(2) 0.1016(2) 0.14273(13) 0.0243(7) Uani 1 1 d . . .
C53 C 0.9712(2) 0.1850(2) 0.16733(12) 0.0213(6) Uani 1 1 d . . .
C54 C 0.9668(2) 0.2637(2) 0.14619(14) 0.0280(7) Uani 1 1 d . . .
H54 H 0.9726 0.2772 0.1118 0.034 Uiso 1 1 calc R . .
C55 C 0.9521(2) 0.3190(2) 0.18538(15) 0.0280(7) Uani 1 1 d . . .
H55 H 0.9461 0.3772 0.1828 0.034 Uiso 1 1 calc R . .
C56 C 0.94786(18) 0.2714(2) 0.22911(14) 0.0235(7) Uani 1 1 d . . .
C57 C 0.93989(18) 0.2866(2) 0.28115(13) 0.0231(7) Uani 1 1 d . . .
H57 H 0.9249 0.3396 0.2930 0.028 Uiso 1 1 calc R . .
C58 C 0.9306(2) 0.2357(2) 0.36429(12) 0.0225(6) Uani 1 1 d . . .
H58 H 0.9549 0.1886 0.3829 0.027 Uiso 1 1 calc R . .
C59 C 0.8400(2) 0.2266(3) 0.36904(14) 0.0313(8) Uani 1 1 d . . .
H59A H 0.8138 0.2723 0.3509 0.038 Uiso 1 1 calc R . .
H59B H 0.8231 0.1739 0.3536 0.038 Uiso 1 1 calc R . .
C60 C 0.8150(3) 0.2282(3) 0.42390(16) 0.0392(9) Uani 1 1 d . . .
H60A H 0.7568 0.2240 0.4262 0.047 Uiso 1 1 calc R . .
H60B H 0.8381 0.1801 0.4415 0.047 Uiso 1 1 calc R . .
C61 C 0.8422(3) 0.3072(3) 0.44894(16) 0.0418(10) Uani 1 1 d . . .
H61A H 0.8271 0.3060 0.4847 0.050 Uiso 1 1 calc R . .
H61B H 0.8154 0.3549 0.4332 0.050 Uiso 1 1 calc R . .
C62 C 0.9316(3) 0.3182(3) 0.44459(15) 0.0386(9) Uani 1 1 d . . .
H62A H 0.9586 0.2737 0.4634 0.046 Uiso 1 1 calc R . .
H62B H 0.9471 0.3718 0.4594 0.046 Uiso 1 1 calc R . .
C63 C 0.9578(2) 0.3154(2) 0.38992(14) 0.0312(8) Uani 1 1 d . . .
H63A H 1.0160 0.3192 0.3882 0.037 Uiso 1 1 calc R . .
H63B H 0.9355 0.3635 0.3720 0.037 Uiso 1 1 calc R . .
C64 C 1.0464(2) 0.0524(2) 0.17424(12) 0.0217(6) Uani 1 1 d . . .
C65 C 1.1071(2) -0.0017(2) 0.15965(13) 0.0259(7) Uani 1 1 d . . .
H65 H 1.1242 -0.0126 0.1265 0.031 Uiso 1 1 calc R . .
C66 C 1.13802(19) -0.0369(2) 0.20404(13) 0.0245(6) Uani 1 1 d . . .
H66 H 1.1793 -0.0764 0.2066 0.029 Uiso 1 1 calc R . .
C67 C 1.09527(18) -0.00152(19) 0.24315(12) 0.0197(6) Uani 1 1 d . . .
C68 C 1.10294(18) 0.0002(2) 0.29640(13) 0.0202(6) Uani 1 1 d . . .
H68 H 1.1363 -0.0379 0.3132 0.024 Uiso 1 1 calc R . .
C69 C 1.06850(19) 0.0611(2) 0.37544(12) 0.0216(6) Uani 1 1 d . . .
H69 H 1.0135 0.0684 0.3882 0.026 Uiso 1 1 calc R . .
C70 C 1.1037(2) -0.0137(2) 0.40264(13) 0.0275(7) Uani 1 1 d . . .
H70A H 1.0733 -0.0639 0.3939 0.033 Uiso 1 1 calc R . .
H70B H 1.1590 -0.0220 0.3917 0.033 Uiso 1 1 calc R . .
C71 C 1.1016(3) -0.0006(2) 0.45923(14) 0.0338(8) Uani 1 1 d . . .
H71A H 1.1258 -0.0488 0.4761 0.041 Uiso 1 1 calc R . .
H71B H 1.0461 0.0038 0.4705 0.041 Uiso 1 1 calc R . .
C72 C 1.1465(2) 0.0780(3) 0.47387(14) 0.0351(8) Uani 1 1 d . . .
H72A H 1.2032 0.0715 0.4656 0.042 Uiso 1 1 calc R . .
H72B H 1.1420 0.0869 0.5103 0.042 Uiso 1 1 calc R . .
C73 C 1.1131(2) 0.1533(2) 0.44600(14) 0.0311(7) Uani 1 1 d . . .
H73A H 1.0581 0.1633 0.4570 0.037 Uiso 1 1 calc R . .
H73B H 1.1447 0.2028 0.4543 0.037 Uiso 1 1 calc R . .
C74 C 1.1146(2) 0.1391(2) 0.38964(13) 0.0258(7) Uani 1 1 d . . .
H74A H 1.1700 0.1335 0.3783 0.031 Uiso 1 1 calc R . .
H74B H 1.0912 0.1874 0.3725 0.031 Uiso 1 1 calc R . .
C75 C 0.9136(2) 0.0499(2) 0.13866(13) 0.0248(7) Uani 1 1 d . . .
C76 C 0.8690(2) 0.0296(2) 0.09627(14) 0.0308(8) Uani 1 1 d . . .
H76 H 0.8781 0.0488 0.0632 0.037 Uiso 1 1 calc R . .
C77 C 0.8093(2) -0.0233(2) 0.11128(14) 0.0308(8) Uani 1 1 d . . .
H77 H 0.7703 -0.0474 0.0903 0.037 Uiso 1 1 calc R . .
C78 C 0.8165(2) -0.0351(2) 0.16273(14) 0.0264(7) Uani 1 1 d . . .
C79 C 0.7714(2) -0.0892(2) 0.19238(14) 0.0267(7) Uani 1 1 d . . .
H79 H 0.7310 -0.1193 0.1759 0.032 Uiso 1 1 calc R . .
C80 C 0.73199(19) -0.1636(2) 0.26728(14) 0.0274(7) Uani 1 1 d . . .
H80 H 0.6771 -0.1636 0.2536 0.033 Uiso 1 1 calc R . .
C81 C 0.7676(2) -0.2496(2) 0.26074(15) 0.0311(8) Uani 1 1 d . . .
H81A H 0.8232 -0.2493 0.2722 0.037 Uiso 1 1 calc R . .
H81B H 0.7671 -0.2649 0.2249 0.037 Uiso 1 1 calc R . .
C82 C 0.7204(2) -0.3130(2) 0.29085(16) 0.0330(8) Uani 1 1 d . . .
H82A H 0.6663 -0.3170 0.2772 0.040 Uiso 1 1 calc R . .
H82B H 0.7456 -0.3680 0.2877 0.040 Uiso 1 1 calc R . .
C83 C 0.7164(3) -0.2890(2) 0.34567(16) 0.0381(9) Uani 1 1 d . . .
H83A H 0.6840 -0.3298 0.3641 0.046 Uiso 1 1 calc R . .
H83B H 0.7702 -0.2893 0.3602 0.046 Uiso 1 1 calc R . .
C84 C 0.6806(3) -0.2039(3) 0.35115(16) 0.0378(9) Uani 1 1 d . . .
H84A H 0.6791 -0.1884 0.3869 0.045 Uiso 1 1 calc R . .
H84B H 0.6257 -0.2045 0.3384 0.045 Uiso 1 1 calc R . .
C85 C 0.7292(2) -0.1402(2) 0.32194(15) 0.0330(8) Uani 1 1 d . . .
H85A H 0.7051 -0.0849 0.3256 0.040 Uiso 1 1 calc R . .
H85B H 0.7834 -0.1379 0.3356 0.040 Uiso 1 1 calc R . .
N400 N 0.8503(7) -0.5234(6) 0.5277(4) 0.089(3) Uani 0.60 1 d P . .
C401 C 0.8909(7) -0.4816(6) 0.5528(3) 0.064(3) Uani 0.60 1 d P . .
C402 C 0.9351(6) -0.4332(7) 0.5824(4) 0.070(3) Uani 0.60 1 d P . .
H40A H 0.9439 -0.4610 0.6144 0.104 Uiso 0.60 1 calc PR . .
H40B H 0.9076 -0.3808 0.5881 0.104 Uiso 0.60 1 calc PR . .
H40C H 0.9859 -0.4225 0.5662 0.104 Uiso 0.60 1 calc PR . .
C311 C 0.8609(6) -0.0218(6) 0.4373(4) 0.0738(9) Uiso 0.670(5) 1 d PD A 1
H31C H 0.9014 0.0194 0.4449 0.089 Uiso 0.670(5) 1 calc PR A 1
H31D H 0.8092 0.0051 0.4353 0.089 Uiso 0.670(5) 1 calc PR A 1
H31E H 0.8729 -0.0481 0.4052 0.089 Uiso 0.670(5) 1 calc PR A 1
C312 C 0.8594(8) -0.0887(9) 0.4793(5) 0.0738(9) Uiso 0.670(5) 1 d PD A 1
H31F H 0.8468 -0.0627 0.5118 0.089 Uiso 0.670(5) 1 calc PR A 1
H31G H 0.9118 -0.1155 0.4820 0.089 Uiso 0.670(5) 1 calc PR A 1
O311 O 0.7947(4) -0.1548(4) 0.4656(3) 0.0738(9) Uiso 0.670(5) 1 d PD A 1
C313 C 0.7935(7) -0.2283(7) 0.5072(4) 0.0738(9) Uiso 0.670(5) 1 d PD A 1
H31H H 0.8419 -0.2623 0.5043 0.089 Uiso 0.670(5) 1 calc PR A 1
H31I H 0.7917 -0.2043 0.5412 0.089 Uiso 0.670(5) 1 calc PR A 1
C314 C 0.7216(6) -0.2810(6) 0.4982(4) 0.0738(9) Uiso 0.670(5) 1 d PD A 1
H31J H 0.7181 -0.3234 0.5242 0.089 Uiso 0.670(5) 1 calc PR A 1
H31K H 0.7257 -0.3076 0.4654 0.089 Uiso 0.670(5) 1 calc PR A 1
H31L H 0.6742 -0.2463 0.4991 0.089 Uiso 0.670(5) 1 calc PR A 1
C321 C 0.8454(14) -0.0940(19) 0.4730(11) 0.0738(9) Uiso 0.330(5) 1 d PD A 2
H32C H 0.8491 -0.0500 0.4480 0.089 Uiso 0.330(5) 1 calc PR A 2
H32D H 0.8782 -0.1408 0.4627 0.089 Uiso 0.330(5) 1 calc PR A 2
H32E H 0.8639 -0.0731 0.5054 0.089 Uiso 0.330(5) 1 calc PR A 2
C322 C 0.7518(11) -0.1244(11) 0.4782(8) 0.0738(9) Uiso 0.330(5) 1 d PD A 2
H32F H 0.7195 -0.0834 0.4964 0.089 Uiso 0.330(5) 1 calc PR A 2
H32G H 0.7279 -0.1352 0.4451 0.089 Uiso 0.330(5) 1 calc PR A 2
O321 O 0.7625(8) -0.2097(8) 0.5103(5) 0.0738(9) Uiso 0.330(5) 1 d PD A 2
C323 C 0.6771(10) -0.2581(12) 0.5155(8) 0.0738(9) Uiso 0.330(5) 1 d PD A 2
H32H H 0.6869 -0.3153 0.5040 0.089 Uiso 0.330(5) 1 calc PR A 2
H32I H 0.6666 -0.2620 0.5518 0.089 Uiso 0.330(5) 1 calc PR A 2
C324 C 0.6132(10) -0.2371(13) 0.4961(8) 0.0738(9) Uiso 0.330(5) 1 d PD A 2
H32J H 0.5784 -0.2853 0.4936 0.089 Uiso 0.330(5) 1 calc PR A 2
H32K H 0.6231 -0.2148 0.4626 0.089 Uiso 0.330(5) 1 calc PR A 2
H32L H 0.5880 -0.1947 0.5168 0.089 Uiso 0.330(5) 1 calc PR A 2

loop_
_atom_site_aniso_label
_atom_site_aniso_U_11
_atom_site_aniso_U_22
_atom_site_aniso_U_33
_atom_site_aniso_U_23
_atom_site_aniso_U_13
_atom_site_aniso_U_12
Cu1 0.0214(2) 0.0184(2) 0.0203(2) 0.00000(18) -0.00190(18) 0.00128(17)
Cl1 0.0274(4) 0.0253(4) 0.0369(4) -0.0024(3) -0.0001(3) -0.0066(3)
N1 0.0234(13) 0.0221(13) 0.0182(13) 0.0015(10) -0.0037(10) 0.0019(10)
N2 0.0194(12) 0.0237(14) 0.0210(13) 0.0022(11) -0.0052(10) 0.0015(11)
N3 0.0239(13) 0.0179(13) 0.0277(14) -0.0001(11) -0.0022(11) -0.0006(10)
N4 0.0228(12) 0.0207(13) 0.0223(13) -0.0010(11) -0.0021(11) -0.0006(10)
N5 0.0225(13) 0.0228(14) 0.0284(14) -0.0013(11) -0.0058(11) -0.0018(11)
N6 0.0226(13) 0.0227(13) 0.0451(18) -0.0002(13) -0.0072(13) -0.0050(11)
C1 0.043(2) 0.041(2) 0.0204(16) -0.0027(15) 0.0013(15) -0.0003(17)
C2 0.0252(16) 0.0266(17) 0.0231(16) -0.0022(13) -0.0004(12) -0.0002(13)
C3 0.0256(16) 0.0214(15) 0.0196(15) -0.0009(12) -0.0021(12) -0.0007(13)
C4 0.0245(15) 0.0242(16) 0.0265(16) -0.0056(13) 0.0019(13) -0.0041(13)
C5 0.0212(14) 0.0207(15) 0.0365(19) -0.0043(13) 0.0010(14) -0.0005(12)
C6 0.0207(14) 0.0156(14) 0.0329(18) 0.0023(13) -0.0006(13) 0.0004(12)
C7 0.0226(15) 0.0177(14) 0.0298(17) 0.0040(13) -0.0009(13) -0.0005(12)
C8 0.0255(16) 0.0325(18) 0.0185(15) 0.0026(13) -0.0040(12) -0.0016(14)
C9 0.041(2) 0.039(2) 0.033(2) 0.0088(16) -0.0032(16) 0.0045(17)
C10 0.064(3) 0.058(3) 0.031(2) 0.020(2) -0.001(2) 0.001(2)
C11 0.054(3) 0.089(4) 0.026(2) 0.000(2) -0.0063(19) -0.006(3)
C12 0.043(2) 0.064(3) 0.0231(18) -0.0078(18) 0.0020(16) -0.015(2)
C13 0.0279(17) 0.0373(19) 0.0232(17) -0.0008(14) -0.0019(13) -0.0074(15)
C14 0.0227(15) 0.0256(17) 0.0228(15) -0.0003(13) -0.0026(13) -0.0010(13)
C15 0.0305(17) 0.0293(18) 0.0262(16) 0.0026(14) -0.0013(14) 0.0020(15)
C16 0.0320(18) 0.0225(17) 0.0296(18) 0.0073(14) -0.0029(14) 0.0001(14)
C17 0.0211(14) 0.0213(15) 0.0264(18) 0.0028(12) -0.0010(12) 0.0009(12)
C18 0.0218(14) 0.0192(15) 0.0310(18) 0.0029(13) -0.0032(13) 0.0023(11)
C19 0.0236(15) 0.0219(15) 0.0226(15) -0.0014(12) -0.0025(12) 0.0029(12)
C20 0.0282(17) 0.0335(19) 0.0332(19) -0.0057(15) 0.0034(15) -0.0060(15)
C21 0.042(2) 0.036(2) 0.039(2) 0.0034(17) 0.0141(18) 0.0029(17)
C22 0.056(3) 0.035(2) 0.0266(18) 0.0018(16) 0.0127(17) 0.0105(19)
C23 0.053(2) 0.0310(19) 0.0261(18) -0.0088(14) -0.0047(16) -0.0010(17)
C24 0.0366(18) 0.0284(18) 0.0245(17) -0.0079(14) -0.0012(14) -0.0064(15)
C25 0.0300(17) 0.0256(17) 0.0242(17) -0.0043(13) -0.0072(14) 0.0024(14)
C26 0.041(2) 0.036(2) 0.0304(19) -0.0040(16) -0.0111(16) -0.0020(16)
C27 0.038(2) 0.0318(19) 0.043(2) -0.0078(16) -0.0177(17) -0.0029(17)
C28 0.0249(16) 0.0237(16) 0.0374(19) -0.0055(14) -0.0093(14) 0.0014(13)
C29 0.0241(16) 0.0214(16) 0.048(2) -0.0052(15) -0.0129(15) -0.0009(13)
C30 0.0204(14) 0.0208(15) 0.052(2) 0.0008(16) 0.0011(16) -0.0022(12)
C31 0.0302(17) 0.0216(16) 0.042(2) -0.0054(14) 0.0027(15) 0.0010(14)
C32 0.0306(17) 0.0204(16) 0.046(2) -0.0018(15) -0.0003(16) -0.0007(13)
C33 0.037(2) 0.033(2) 0.048(2) 0.0058(17) 0.0048(18) -0.0056(17)
C34 0.044(2) 0.036(2) 0.053(3) -0.0088(19) 0.013(2) -0.0069(18)
C35 0.040(2) 0.0267(19) 0.059(3) -0.0157(18) 0.0140(19) -0.0038(17)
Cu2 0.0206(2) 0.0170(2) 0.0202(2) 0.00031(18) -0.00042(18) 0.00175(16)
Cl2 0.0285(4) 0.0263(4) 0.0298(4) 0.0005(3) 0.0001(3) -0.0071(3)
N101 0.0241(12) 0.0196(13) 0.0206(12) 0.0001(10) -0.0026(10) 0.0002(10)
N102 0.0211(12) 0.0187(13) 0.0228(13) -0.0020(10) 0.0007(10) 0.0004(10)
N103 0.0214(12) 0.0214(13) 0.0226(14) -0.0011(10) -0.0008(10) -0.0001(10)
N104 0.0218(13) 0.0188(13) 0.0210(13) 0.0026(10) -0.0012(10) 0.0008(10)
N105 0.0265(14) 0.0237(14) 0.0226(13) 0.0029(11) -0.0072(11) -0.0041(12)
N106 0.0246(13) 0.0218(13) 0.0354(15) -0.0002(13) -0.0023(13) -0.0050(11)
C51 0.040(2) 0.0336(19) 0.0218(16) 0.0028(14) 0.0026(15) -0.0010(16)
C52 0.0280(17) 0.0252(16) 0.0197(15) -0.0002(13) 0.0000(12) -0.0034(13)
C53 0.0234(15) 0.0200(15) 0.0205(15) 0.0015(12) -0.0015(12) -0.0012(12)
C54 0.0330(18) 0.0242(17) 0.0268(17) 0.0054(14) -0.0019(15) -0.0024(14)
C55 0.0289(17) 0.0206(16) 0.0346(19) 0.0056(14) -0.0003(14) 0.0048(13)
C56 0.0204(14) 0.0183(15) 0.0318(19) 0.0021(13) -0.0020(12) 0.0019(11)
C57 0.0206(14) 0.0198(15) 0.0289(17) -0.0007(13) -0.0006(12) 0.0013(11)
C58 0.0262(16) 0.0191(15) 0.0222(15) 0.0003(12) 0.0030(13) 0.0011(13)
C59 0.0272(17) 0.0351(19) 0.0317(18) -0.0005(15) 0.0061(14) 0.0031(14)
C60 0.035(2) 0.047(2) 0.035(2) 0.0050(18) 0.0104(17) 0.0060(18)
C61 0.052(2) 0.042(2) 0.0314(19) 0.0047(17) 0.0120(18) 0.021(2)
C62 0.056(3) 0.033(2) 0.0267(18) -0.0065(15) 0.0020(17) 0.0064(18)
C63 0.0397(19) 0.0227(17) 0.0312(19) -0.0020(14) -0.0007(15) -0.0005(15)
C64 0.0235(15) 0.0214(15) 0.0201(16) -0.0010(12) -0.0005(12) -0.0030(13)
C65 0.0280(17) 0.0237(16) 0.0259(17) -0.0027(13) 0.0037(13) -0.0041(14)
C66 0.0222(14) 0.0221(15) 0.0292(17) -0.0033(13) -0.0004(13) -0.0009(12)
C67 0.0217(14) 0.0184(14) 0.0190(15) -0.0001(12) -0.0002(12) -0.0013(11)
C68 0.0188(14) 0.0186(14) 0.0232(15) 0.0009(12) -0.0020(12) 0.0013(12)
C69 0.0196(14) 0.0243(16) 0.0209(15) 0.0024(12) 0.0008(12) 0.0004(12)
C70 0.0337(18) 0.0240(16) 0.0248(17) 0.0036(13) -0.0023(14) 0.0056(14)
C71 0.041(2) 0.0356(19) 0.0245(17) 0.0053(15) -0.0041(15) 0.0072(16)
C72 0.0314(18) 0.050(2) 0.0238(17) 0.0031(15) -0.0031(14) 0.0005(17)
C73 0.0329(18) 0.0327(19) 0.0277(17) -0.0047(15) 0.0007(14) -0.0047(15)
C74 0.0266(16) 0.0270(17) 0.0236(16) -0.0008(13) 0.0015(13) -0.0014(14)
C75 0.0266(16) 0.0210(15) 0.0269(17) -0.0017(13) -0.0050(13) -0.0011(13)
C76 0.0377(19) 0.0320(19) 0.0228(16) -0.0029(14) -0.0049(14) 0.0006(15)
C77 0.0319(18) 0.0311(18) 0.0295(18) -0.0049(14) -0.0091(14) -0.0005(15)
C78 0.0282(16) 0.0230(16) 0.0280(17) -0.0029(13) -0.0042(13) -0.0006(13)
C79 0.0211(15) 0.0218(15) 0.0373(19) -0.0033(13) -0.0050(14) -0.0025(12)
C80 0.0196(14) 0.0229(16) 0.040(2) 0.0016(14) -0.0010(14) -0.0022(12)
C81 0.0294(17) 0.0221(16) 0.042(2) -0.0049(14) 0.0039(15) -0.0019(14)
C82 0.0306(17) 0.0204(16) 0.048(2) 0.0005(15) 0.0030(16) -0.0014(14)
C83 0.041(2) 0.0316(19) 0.042(2) 0.0041(17) -0.0006(18) -0.0066(17)
C84 0.040(2) 0.034(2) 0.040(2) -0.0050(16) 0.0120(17) -0.0081(17)
C85 0.0368(19) 0.0214(16) 0.041(2) -0.0043(15) 0.0089(16) -0.0016(15)
N400 0.106(8) 0.078(6) 0.084(6) -0.028(5) 0.032(6) -0.036(6)
C401 0.096(7) 0.044(4) 0.052(5) -0.006(4) 0.026(5) -0.011(5)
C402 0.060(5) 0.095(8) 0.054(5) -0.024(5) -0.002(4) 0.003(5)

loop_
_atom_type_symbol
_atom_type_description
_atom_type_scat_dispersion_real
_atom_type_scat_dispersion_imag
_atom_type_scat_source
C C 0.0181 0.0091 'International Tables Vol C Tables 4.2.6.8 and 6.1.1.4'
H H 0.0000 0.0000 'International Tables Vol C Tables 4.2.6.8 and 6.1.1.4'
N N 0.0311 0.0180 'International Tables Vol C Tables 4.2.6.8 and 6.1.1.4'
Cl Cl 0.3639 0.7018 'International Tables Vol C Tables 4.2.6.8 and 6.1.1.4'
Cu Cu -1.9646 0.5888 'International Tables Vol C Tables 4.2.6.8 and 6.1.1.4'
O O 0.0492 0.0322 'International Tables Vol C Tables 4.2.6.8 and 6.1.1.4'

loop_
_geom_angle_atom_site_label_1
_geom_angle_atom_site_label_2
_geom_angle_atom_site_label_3
_geom_angle
Cl1 Cu1 N1 99.91(9)
Cl1 Cu1 N2 89.83(8)
Cl1 Cu1 N3 108.48(9)
Cl1 Cu1 N4 96.76(8)
N1 Cu1 N2 80.89(11)
N1 Cu1 N3 84.85(12)
N1 Cu1 N4 161.11(12)
N2 Cu1 N3 158.51(12)
N2 Cu1 N4 108.10(11)
N3 Cu1 N4 81.48(12)
Cu1 N1 C3 135.1(2)
Cu1 N1 C6 115.1(2)
C3 N1 C6 108.3(3)
Cu1 N2 C7 111.5(2)
Cu1 N2 C8 127.3(2)
C7 N2 C8 121.0(3)
Cu1 N3 C14 134.4(2)
Cu1 N3 C17 113.3(2)
C14 N3 C17 107.3(3)
Cu1 N4 C18 110.4(2)
Cu1 N4 C19 129.2(2)
C18 N4 C19 119.6(3)
H5N N5 C25 125.0
H5N N5 C28 125.0
C25 N5 C28 110.1(3)
H6 N6 C29 118.1
H6 N6 C30 118.1
C29 N6 C30 123.8(3)
H1A C1 H1B 109.5
H1A C1 H1C 109.5
H1A C1 C2 109.5
H1B C1 H1C 109.5
H1B C1 C2 109.5
H1C C1 C2 109.5
C1 C2 C3 110.2(3)
C1 C2 C14 109.9(3)
C1 C2 C25 108.8(3)
C3 C2 C14 110.2(3)
C3 C2 C25 106.6(3)
C14 C2 C25 111.1(3)
N1 C3 C2 120.5(3)
N1 C3 C4 108.5(3)
C2 C3 C4 130.8(3)
C3 C4 H4 126.1
C3 C4 C5 107.8(3)
H4 C4 C5 126.1
C4 C5 H5 126.9
C4 C5 C6 106.2(3)
H5 C5 C6 126.9
N1 C6 C5 109.2(3)
N1 C6 C7 114.2(3)
C5 C6 C7 136.2(3)
N2 C7 C6 118.1(3)
N2 C7 H7 121.0
C6 C7 H7 121.0
N2 C8 H8 106.9
N2 C8 C9 116.7(3)
N2 C8 C13 109.0(3)
H8 C8 C9 106.9
H8 C8 C13 106.9
C9 C8 C13 109.9(3)
C8 C9 H9A 109.8
C8 C9 H9B 109.8
C8 C9 C10 109.5(4)
H9A C9 H9B 108.2
H9A C9 C10 109.8
H9B C9 C10 109.8
C9 C10 H10A 109.3
C9 C10 H10B 109.3
C9 C10 C11 111.6(4)
H10A C10 H10B 108.0
H10A C10 C11 109.3
H10B C10 C11 109.3
C10 C11 H11A 109.3
C10 C11 H11B 109.3
C10 C11 C12 111.7(4)
H11A C11 H11B 107.9
H11A C11 C12 109.3
H11B C11 C12 109.3
C11 C12 H12A 109.4
C11 C12 H12B 109.4
C11 C12 C13 111.4(4)
H12A C12 H12B 108.0
H12A C12 C13 109.4
H12B C12 C13 109.4
C8 C13 C12 110.5(3)
C8 C13 H13A 109.5
C8 C13 H13B 109.5
C12 C13 H13A 109.5
C12 C13 H13B 109.5
H13A C13 H13B 108.1
N3 C14 C2 120.5(3)
N3 C14 C15 109.0(3)
C2 C14 C15 130.5(3)
C14 C15 H15 126.1
C14 C15 C16 107.8(3)
H15 C15 C16 126.1
C15 C16 H16 127.4
C15 C16 C17 105.2(3)
H16 C16 C17 127.4
N3 C17 C16 110.7(3)
N3 C17 C18 114.2(3)
C16 C17 C18 134.9(3)
N4 C18 C17 118.3(3)
N4 C18 H18 120.9
C17 C18 H18 120.9
N4 C19 H19 107.2
N4 C19 C20 109.5(3)
N4 C19 C24 114.9(3)
H19 C19 C20 107.2
H19 C19 C24 107.2
C20 C19 C24 110.4(3)
C19 C20 H20A 109.5
C19 C20 H20B 109.5
C19 C20 C21 110.9(3)
H20A C20 H20B 108.1
H20A C20 C21 109.5
H20B C20 C21 109.5
C20 C21 H21A 109.5
C20 C21 H21B 109.5
C20 C21 C22 110.6(3)
H21A C21 H21B 108.1
H21A C21 C22 109.5
H21B C21 C22 109.5
C21 C22 H22A 109.5
C21 C22 H22B 109.5
C21 C22 C23 110.5(3)
H22A C22 H22B 108.1
H22A C22 C23 109.5
H22B C22 C23 109.5
C22 C23 H23A 109.2
C22 C23 H23B 109.2
C22 C23 C24 112.0(3)
H23A C23 H23B 107.9
H23A C23 C24 109.2
H23B C23 C24 109.2
C19 C24 C23 110.5(3)
C19 C24 H24A 109.6
C19 C24 H24B 109.6
C23 C24 H24A 109.6
C23 C24 H24B 109.6
H24A C24 H24B 108.1
N5 C25 C2 122.4(3)
N5 C25 C26 107.4(3)
C2 C25 C26 130.1(4)
C25 C26 H26 126.3
C25 C26 C27 107.5(4)
H26 C26 C27 126.3
C26 C27 H27 126.0
C26 C27 C28 108.0(3)
H27 C27 C28 126.0
N5 C28 C27 107.0(3)
N5 C28 C29 126.1(3)
C27 C28 C29 126.7(3)
N6 C29 C28 127.5(3)
N6 C29 H29 116.3
C28 C29 H29 116.3
N6 C30 H30 108.9
N6 C30 C31 110.2(3)
N6 C30 C35 109.0(3)
H30 C30 C31 108.9
H30 C30 C35 108.9
C31 C30 C35 110.8(3)
C30 C31 H31A 109.6
C30 C31 H31B 109.6
C30 C31 C32 110.4(3)
H31A C31 H31B 108.1
H31A C31 C32 109.6
H31B C31 C32 109.6
C31 C32 H32A 109.3
C31 C32 H32B 109.3
C31 C32 C33 111.5(3)
H32A C32 H32B 108.0
H32A C32 C33 109.3
H32B C32 C33 109.3
C32 C33 H33A 109.4
C32 C33 H33B 109.4
C32 C33 C34 111.3(4)
H33A C33 H33B 108.0
H33A C33 C34 109.4
H33B C33 C34 109.4
C33 C34 H34A 109.7
C33 C34 H34B 109.7
C33 C34 C35 110.0(3)
H34A C34 H34B 108.2
H34A C34 C35 109.7
H34B C34 C35 109.7
C30 C35 C34 110.7(3)
C30 C35 H35A 109.5
C30 C35 H35B 109.5
C34 C35 H35A 109.5
C34 C35 H35B 109.5
H35A C35 H35B 108.1
Cl2 Cu2 N101 107.86(9)
Cl2 Cu2 N102 96.14(8)
Cl2 Cu2 N103 100.68(9)
Cl2 Cu2 N104 91.31(8)
N101 Cu2 N102 81.11(12)
N101 Cu2 N103 85.12(12)
N101 Cu2 N104 157.95(12)
N102 Cu2 N103 160.89(12)
N102 Cu2 N104 108.17(11)
N103 Cu2 N104 80.60(11)
Cu2 N101 C53 134.3(2)
Cu2 N101 C56 113.0(2)
C53 N101 C56 108.1(3)
Cu2 N102 C57 110.7(2)
Cu2 N102 C58 128.9(2)
C57 N102 C58 119.5(3)
Cu2 N103 C64 134.9(2)
Cu2 N103 C67 115.2(2)
C64 N103 C67 108.3(3)
Cu2 N104 C68 111.5(2)
Cu2 N104 C69 126.9(2)
C68 N104 C69 121.5(3)
H105 N105 C75 125.0
H105 N105 C78 125.0
C75 N105 C78 110.0(3)
H106 N106 C79 118.7
H106 N106 C80 118.7
C79 N106 C80 122.6(3)
H51A C51 H51B 109.5
H51A C51 H51C 109.5
H51A C51 C52 109.5
H51B C51 H51C 109.5
H51B C51 C52 109.5
H51C C51 C52 109.5
C51 C52 C53 110.8(3)
C51 C52 C64 110.0(3)
C51 C52 C75 108.3(3)
C53 C52 C64 110.5(3)
C53 C52 C75 110.4(3)
C64 C52 C75 106.7(3)
N101 C53 C52 120.4(3)
N101 C53 C54 109.7(3)
C52 C53 C54 129.8(3)
C53 C54 H54 126.6
C53 C54 C55 106.8(3)
H54 C54 C55 126.6
C54 C55 H55 126.8
C54 C55 C56 106.4(3)
H55 C55 C56 126.8
N101 C56 C55 108.9(3)
N101 C56 C57 114.3(3)
C55 C56 C57 136.7(3)
N102 C57 C56 118.6(3)
N102 C57 H57 120.7
C56 C57 H57 120.7
N102 C58 H58 107.2
N102 C58 C59 109.5(3)
N102 C58 C63 115.5(3)
H58 C58 C59 107.2
H58 C58 C63 107.2
C59 C58 C63 110.0(3)
C58 C59 H59A 109.5
C58 C59 H59B 109.5
C58 C59 C60 110.6(3)
H59A C59 H59B 108.1
H59A C59 C60 109.5
H59B C59 C60 109.5
C59 C60 H60A 109.5
C59 C60 H60B 109.5
C59 C60 C61 110.7(3)
H60A C60 H60B 108.1
H60A C60 C61 109.5
H60B C60 C61 109.5
C60 C61 H61A 109.3
C60 C61 H61B 109.3
C60 C61 C62 111.4(3)
H61A C61 H61B 108.0
H61A C61 C62 109.3
H61B C61 C62 109.3
C61 C62 H62A 109.5
C61 C62 H62B 109.5
C61 C62 C63 110.8(4)
H62A C62 H62B 108.1
H62A C62 C63 109.5
H62B C62 C63 109.5
C58 C63 C62 111.4(3)
C58 C63 H63A 109.3
C58 C63 H63B 109.3
C62 C63 H63A 109.3
C62 C63 H63B 109.3
H63A C63 H63B 108.0
N103 C64 C52 120.6(3)
N103 C64 C65 109.2(3)
C52 C64 C65 130.0(3)
C64 C65 H65 126.6
C64 C65 C66 106.7(3)
H65 C65 C66 126.6
C65 C66 H66 127.1
C65 C66 C67 105.8(3)
H66 C66 C67 127.1
N103 C67 C66 110.0(3)
N103 C67 C68 114.3(3)
C66 C67 C68 135.0(3)
N104 C68 C67 118.2(3)
N104 C68 H68 120.9
C67 C68 H68 120.9
N104 C69 H69 107.0
N104 C69 C70 116.2(3)
N104 C69 C74 109.6(3)
H69 C69 C70 107.0
H69 C69 C74 107.0
C70 C69 C74 109.5(3)
C69 C70 H70A 109.5
C69 C70 H70B 109.5
C69 C70 C71 110.6(3)
H70A C70 H70B 108.1
H70A C70 C71 109.5
H70B C70 C71 109.5
C70 C71 H71A 109.5
C70 C71 H71B 109.5
C70 C71 C72 110.9(3)
H71A C71 H71B 108.1
H71A C71 C72 109.5
H71B C71 C72 109.5
C71 C72 H72A 109.5
C71 C72 H72B 109.5
C71 C72 C73 110.6(3)
H72A C72 H72B 108.1
H72A C72 C73 109.5
H72B C72 C73 109.5
C72 C73 H73A 109.5
C72 C73 H73B 109.5
C72 C73 C74 110.7(3)
H73A C73 H73B 108.1
H73A C73 C74 109.5
H73B C73 C74 109.5
C69 C74 C73 111.1(3)
C69 C74 H74A 109.4
C69 C74 H74B 109.4
C73 C74 H74A 109.4
C73 C74 H74B 109.4
H74A C74 H74B 108.0
N105 C75 C52 122.8(3)
N105 C75 C76 107.8(3)
C52 C75 C76 129.4(3)
C75 C76 H76 126.2
C75 C76 C77 107.6(3)
H76 C76 C77 126.2
C76 C77 H77 126.1
C76 C77 C78 107.8(3)
H77 C77 C78 126.1
N105 C78 C77 106.7(3)
N105 C78 C79 126.6(3)
C77 C78 C79 126.4(3)
N106 C79 C78 126.7(3)
N106 C79 H79 116.7
C78 C79 H79 116.7
N106 C80 H80 109.0
N106 C80 C81 110.1(3)
N106 C80 C85 109.2(3)
H80 C80 C81 109.0
H80 C80 C85 109.0
C81 C80 C85 110.6(3)
C80 C81 H81A 109.6
C80 C81 H81B 109.6
C80 C81 C82 110.2(3)
H81A C81 H81B 108.1
H81A C81 C82 109.6
H81B C81 C82 109.6
C81 C82 H82A 109.4
C81 C82 H82B 109.4
C81 C82 C83 111.1(3)
H82A C82 H82B 108.0
H82A C82 C83 109.4
H82B C82 C83 109.4
C82 C83 H83A 109.6
C82 C83 H83B 109.6
C82 C83 C84 110.2(3)
H83A C83 H83B 108.1
H83A C83 C84 109.6
H83B C83 C84 109.6
C83 C84 H84A 109.6
C83 C84 H84B 109.6
C83 C84 C85 110.3(3)
H84A C84 H84B 108.1
H84A C84 C85 109.6
H84B C84 C85 109.6
C80 C85 C84 110.0(3)
C80 C85 H85A 109.7
C80 C85 H85B 109.7
C84 C85 H85A 109.7
C84 C85 H85B 109.7
H85A C85 H85B 108.2
N400 C401 C402 178.1(12)
C401 C402 H40A 109.5
C401 C402 H40B 109.5
C401 C402 H40C 109.5
H40A C402 H40B 109.5
H40A C402 H40C 109.5
H40B C402 H40C 109.5
H31C C311 H31D 109.5
H31C C311 H31E 109.5
H31C C311 C312 109.5
H31D C311 H31E 109.5
H31D C311 C312 109.5
H31E C311 C312 109.5
C311 C312 H31F 110.0
C311 C312 H31G 110.0
C311 C312 O311 108.3(8)
H31F C312 H31G 108.4
H31F C312 O311 110.0
H31G C312 O311 110.0
C312 O311 C313 110.2(7)
O311 C313 H31H 110.0
O311 C313 H31I 110.0
O311 C313 C314 108.3(8)
H31H C313 H31I 108.4
H31H C313 C314 110.0
H31I C313 C314 110.0
C313 C314 H31J 109.5
C313 C314 H31K 109.5
C313 C314 H31L 109.5
H31J C314 H31K 109.5
H31J C314 H31L 109.5
H31K C314 H31L 109.5
H32C C321 H32D 109.5
H32C C321 H32E 109.5
H32C C321 C322 109.5
H32D C321 H32E 109.5
H32D C321 C322 109.5
H32E C321 C322 109.5
C321 C322 H32F 111.6
C321 C322 H32G 111.6
C321 C322 O321 100.9(14)
H32F C322 H32G 109.4
H32F C322 O321 111.6
H32G C322 O321 111.6
C322 O321 C323 110.4(12)
O321 C323 H32H 105.7
O321 C323 H32I 105.7
O321 C323 C324 126.5(16)
H32H C323 H32I 106.1
H32H C323 C324 105.7
H32I C323 C324 105.7
C323 C324 H32J 109.5
C323 C324 H32K 109.5
C323 C324 H32L 109.5
H32J C324 H32K 109.5
H32J C324 H32L 109.5
H32K C324 H32L 109.5

loop_
_geom_bond_atom_site_label_1
_geom_bond_atom_site_label_2
_geom_bond_distance
Cu1 Cl1 2.5827(9)
Cu1 N1 1.946(3)
Cu1 N2 2.086(3)
Cu1 N3 1.944(3)
Cu1 N4 2.065(3)
N1 C3 1.358(4)
N1 C6 1.376(4)
N2 C7 1.295(5)
N2 C8 1.471(4)
N3 C14 1.350(5)
N3 C17 1.372(4)
N4 C18 1.306(4)
N4 C19 1.468(4)
N5 H5N 0.880
N5 C25 1.351(5)
N5 C28 1.378(5)
N6 H6 0.880
N6 C29 1.286(5)
N6 C30 1.475(5)
C1 H1A 0.980
C1 H1B 0.980
C1 H1C 0.980
C1 C2 1.529(5)
C2 C3 1.521(5)
C2 C14 1.518(5)
C2 C25 1.526(5)
C3 C4 1.399(5)
C4 H4 0.950
C4 C5 1.397(5)
C5 H5 0.950
C5 C6 1.396(5)
C6 C7 1.439(5)
C7 H7 0.950
C8 H8 1.000
C8 C9 1.497(5)
C8 C13 1.535(5)
C9 H9A 0.990
C9 H9B 0.990
C9 C10 1.538(6)
C10 H10A 0.990
C10 H10B 0.990
C10 C11 1.501(8)
C11 H11A 0.990
C11 H11B 0.990
C11 C12 1.487(8)
C12 H12A 0.990
C12 H12B 0.990
C12 C13 1.531(5)
C13 H13A 0.990
C13 H13B 0.990
C14 C15 1.404(5)
C15 H15 0.950
C15 C16 1.398(5)
C16 H16 0.950
C16 C17 1.390(5)
C17 C18 1.428(5)
C18 H18 0.950
C19 H19 1.000
C19 C20 1.521(5)
C19 C24 1.522(5)
C20 H20A 0.990
C20 H20B 0.990
C20 C21 1.537(5)
C21 H21A 0.990
C21 H21B 0.990
C21 C22 1.513(6)
C22 H22A 0.990
C22 H22B 0.990
C22 C23 1.524(7)
C23 H23A 0.990
C23 H23B 0.990
C23 C24 1.532(5)
C24 H24A 0.990
C24 H24B 0.990
C25 C26 1.397(5)
C26 H26 0.950
C26 C27 1.391(6)
C27 H27 0.950
C27 C28 1.382(6)
C28 C29 1.418(6)
C29 H29 0.950
C30 H30 1.000
C30 C31 1.525(5)
C30 C35 1.513(6)
C31 H31A 0.990
C31 H31B 0.990
C31 C32 1.517(5)
C32 H32A 0.990
C32 H32B 0.990
C32 C33 1.518(6)
C33 H33A 0.990
C33 H33B 0.990
C33 C34 1.520(6)
C34 H34A 0.990
C34 H34B 0.990
C34 C35 1.535(6)
C35 H35A 0.990
C35 H35B 0.990
Cu2 Cl2 2.5661(9)
Cu2 N101 1.949(3)
Cu2 N102 2.066(3)
Cu2 N103 1.947(3)
Cu2 N104 2.081(3)
N101 C53 1.348(4)
N101 C56 1.372(4)
N102 C57 1.291(5)
N102 C58 1.462(4)
N103 C64 1.354(4)
N103 C67 1.364(4)
N104 C68 1.291(4)
N104 C69 1.466(4)
N105 H105 0.880
N105 C75 1.346(5)
N105 C78 1.387(4)
N106 H106 0.880
N106 C79 1.298(5)
N106 C80 1.474(4)
C51 H51A 0.980
C51 H51B 0.980
C51 H51C 0.980
C51 C52 1.539(5)
C52 C53 1.531(5)
C52 C64 1.514(5)
C52 C75 1.532(5)
C53 C54 1.397(5)
C54 H54 0.950
C54 C55 1.402(5)
C55 H55 0.950
C55 C56 1.403(5)
C56 C57 1.421(5)
C57 H57 0.950
C58 H58 1.000
C58 C59 1.546(5)
C58 C63 1.533(5)
C59 H59A 0.990
C59 H59B 0.990
C59 C60 1.529(5)
C60 H60A 0.990
C60 H60B 0.990
C60 C61 1.517(7)
C61 H61A 0.990
C61 H61B 0.990
C61 C62 1.530(7)
C62 H62A 0.990
C62 H62B 0.990
C62 C63 1.530(5)
C63 H63A 0.990
C63 H63B 0.990
C64 C65 1.407(5)
C65 H65 0.950
C65 C66 1.418(5)
C66 H66 0.950
C66 C67 1.396(5)
C67 C68 1.432(4)
C68 H68 0.950
C69 H69 1.000
C69 C70 1.534(5)
C69 C74 1.532(5)
C70 H70A 0.990
C70 H70B 0.990
C70 C71 1.530(5)
C71 H71A 0.990
C71 H71B 0.990
C71 C72 1.534(6)
C72 H72A 0.990
C72 H72B 0.990
C72 C73 1.537(6)
C73 H73A 0.990
C73 H73B 0.990
C73 C74 1.526(5)
C74 H74A 0.990
C74 H74B 0.990
C75 C76 1.401(5)
C76 H76 0.950
C76 C77 1.386(6)
C77 H77 0.950
C77 C78 1.395(5)
C78 C79 1.407(5)
C79 H79 0.950
C80 H80 1.000
C80 C81 1.528(5)
C80 C85 1.512(5)
C81 H81A 0.990
C81 H81B 0.990
C81 C82 1.531(5)
C82 H82A 0.990
C82 H82B 0.990
C82 C83 1.520(6)
C83 H83A 0.990
C83 H83B 0.990
C83 C84 1.513(6)
C84 H84A 0.990
C84 H84B 0.990
C84 C85 1.533(5)
C85 H85A 0.990
C85 H85B 0.990
N40 C401 1.175(14)
C401 C402 1.342(14)
C402 H40A 0.980
C402 H40B 0.980
C402 H40C 0.980
C311 H31C 0.980
C311 H31D 0.980
C311 H31E 0.980
C311 C312 1.561(17)
C312 H31F 0.990
C312 H31G 0.990
C312 O311 1.576(13)
O311 C313 1.630(12)
C313 H31H 0.990
C313 H31I 0.990
C313 C314 1.507(15)
C314 H31J 0.980
C314 H31K 0.980
C314 H31L 0.980
C321 H32C 0.980
C321 H32D 0.980
C321 H32E 0.980
C321 C322 1.67(2)
C322 H32F 0.990
C322 H32G 0.990
C322 O321 1.636(18)
O321 C323 1.651(18)
C323 H32H 0.990
C323 H32I 0.990
C323 C324 1.248(19)
C324 H32J 0.980
C324 H32K 0.980
C324 H32L 0.980

loop_
_geom_hbond_atom_site_label_D
_geom_hbond_atom_site_label_H
_geom_hbond_atom_site_label_A
_geom_hbond_distance_DH
_geom_hbond_distance_HA
_geom_hbond_distance_DA
_geom_hbond_angle_DHA
N5 H5N Cl1 0.88 2.48 3.271(3) 149.3
N5 H5N N1 0.88 2.50 3.040(4) 120.0
N6 H6 Cl1 0.88 2.26 3.099(3) 160.5
N105 H105 Cl2 0.88 2.45 3.242(3) 150.0
N105 H105 N103 0.88 2.52 3.041(4) 119.0
N106 H106 Cl2 0.88 2.25 3.097(3) 160.4

loop_
_geom_torsion_atom_site_label_1
_geom_torsion_atom_site_label_2
_geom_torsion_atom_site_label_3
_geom_torsion_atom_site_label_4
_geom_torsion
Cl1 Cu1 N1 C3 -106.3(3)
Cl1 Cu1 N1 C6 89.7(2)
N2 Cu1 N1 C3 165.5(3)
N2 Cu1 N1 C6 1.5(2)
N3 Cu1 N1 C3 1.6(3)
N3 Cu1 N1 C6 -162.4(2)
N4 Cu1 N1 C3 45.3(5)
N4 Cu1 N1 C6 -118.7(4)
Cl1 Cu1 N2 C7 -98.3(2)
Cl1 Cu1 N2 C8 76.6(3)
N1 Cu1 N2 C7 1.7(2)
N1 Cu1 N2 C8 176.7(3)
N3 Cu1 N2 C7 50.8(4)
N3 Cu1 N2 C8 -134.3(3)
N4 Cu1 N2 C7 164.6(2)
N4 Cu1 N2 C8 -20.4(3)
Cl1 Cu1 N3 C14 100.9(3)
Cl1 Cu1 N3 C17 -107.9(2)
N1 Cu1 N3 C14 2.2(3)
N1 Cu1 N3 C17 153.4(2)
N2 Cu1 N3 C14 -46.3(5)
N2 Cu1 N3 C17 104.9(4)
N4 Cu1 N3 C14 -164.7(3)
N4 Cu1 N3 C17 -13.6(2)
Cl1 Cu1 N4 C18 116.9(2)
Cl1 Cu1 N4 C19 -53.3(3)
N1 Cu1 N4 C18 -35.0(5)
N1 Cu1 N4 C19 154.9(3)
N2 Cu1 N4 C18 -151.1(2)
N2 Cu1 N4 C19 38.7(3)
N3 Cu1 N4 C18 9.1(2)
N3 Cu1 N4 C19 -161.1(3)
Cu1 N1 C3 C2 18.8(5)
Cu1 N1 C3 C4 -165.8(3)
C6 N1 C3 C2 -176.4(3)
C6 N1 C3 C4 -1.0(4)
C1 C2 C3 N1 -161.2(3)
C1 C2 C3 C4 24.5(5)
C14 C2 C3 N1 -39.8(4)
C14 C2 C3 C4 145.9(4)
C25 C2 C3 N1 80.9(4)
C25 C2 C3 C4 -93.4(4)
N1 C3 C4 C5 0.1(4)
C2 C3 C4 C5 174.9(3)
C3 C4 C5 C6 0.8(4)
Cu1 N1 C6 C5 169.7(2)
Cu1 N1 C6 C7 -4.3(4)
C3 N1 C6 C5 1.5(4)
C3 N1 C6 C7 -172.5(3)
C4 C5 C6 N1 -1.4(4)
C4 C5 C6 C7 170.6(4)
Cu1 N2 C7 C6 -4.6(4)
C8 N2 C7 C6 -179.9(3)
N1 C6 C7 N2 6.0(5)
C5 C6 C7 N2 -165.7(4)
Cu1 N2 C8 C9 -157.5(3)
Cu1 N2 C8 C13 77.4(3)
C7 N2 C8 C9 17.1(5)
C7 N2 C8 C13 -108.1(4)
N2 C8 C9 C10 176.7(3)
C13 C8 C9 C10 -58.6(4)
C8 C9 C10 C11 57.8(5)
C9 C10 C11 C12 -55.6(6)
C10 C11 C12 C13 54.4(5)
C11 C12 C13 C8 -55.5(5)
N2 C8 C13 C12 -172.9(3)
C9 C8 C13 C12 58.1(4)
Cu1 N3 C14 C2 -26.3(5)
Cu1 N3 C14 C15 153.5(3)
C17 N3 C14 C2 -178.7(3)
C17 N3 C14 C15 1.1(4)
C1 C2 C14 N3 165.1(3)
C1 C2 C14 C15 -14.7(5)
C3 C2 C14 N3 43.4(4)
C3 C2 C14 C15 -136.4(4)
C25 C2 C14 N3 -74.5(4)
C25 C2 C14 C15 105.7(4)
N3 C14 C15 C16 -1.1(4)
C2 C14 C15 C16 178.7(3)
C14 C15 C16 C17 0.6(4)
Cu1 N3 C17 C16 -159.6(2)
Cu1 N3 C17 C18 15.8(4)
C14 N3 C17 C16 -0.8(4)
C14 N3 C17 C18 174.7(3)
C15 C16 C17 N3 0.1(4)
C15 C16 C17 C18 -174.0(4)
Cu1 N4 C18 C17 -3.1(4)
C19 N4 C18 C17 168.1(3)
N3 C17 C18 N4 -8.1(4)
C16 C17 C18 N4 165.8(4)
Cu1 N4 C19 C20 92.1(3)
Cu1 N4 C19 C24 -143.1(3)
C18 N4 C19 C20 -77.4(4)
C18 N4 C19 C24 47.5(4)
N4 C19 C20 C21 -174.7(3)
C24 C19 C20 C21 57.8(4)
C19 C20 C21 C22 -57.9(5)
C20 C21 C22 C23 56.1(5)
C21 C22 C23 C24 -55.6(5)
N4 C19 C24 C23 179.3(3)
C20 C19 C24 C23 -56.3(4)
C22 C23 C24 C19 55.6(4)
C28 N5 C25 C2 175.9(3)
C28 N5 C25 C26 -0.6(4)
C1 C2 C25 N5 -162.4(3)
C1 C2 C25 C26 13.2(5)
C3 C2 C25 N5 -43.6(4)
C3 C2 C25 C26 132.0(4)
C14 C2 C25 N5 76.5(4)
C14 C2 C25 C26 -107.9(4)
N5 C25 C26 C27 0.5(4)
C2 C25 C26 C27 -175.6(4)
C25 C26 C27 C28 -0.3(5)
C25 N5 C28 C27 0.4(4)
C25 N5 C28 C29 -175.7(3)
C26 C27 C28 N5 -0.1(5)
C26 C27 C28 C29 176.0(4)
C30 N6 C29 C28 175.2(3)
N5 C28 C29 N6 -2.5(6)
C27 C28 C29 N6 -177.9(4)
C29 N6 C30 C31 -78.5(4)
C29 N6 C30 C35 159.7(4)
N6 C30 C31 C32 -177.7(3)
C35 C30 C31 C32 -56.9(4)
C30 C31 C32 C33 55.8(4)
C31 C32 C33 C34 -56.0(4)
C32 C33 C34 C35 55.9(5)
N6 C30 C35 C34 179.4(3)
C31 C30 C35 C34 57.9(4)
C33 C34 C35 C30 -57.1(5)
Cl2 Cu2 N101 C53 -100.4(3)
Cl2 Cu2 N101 C56 107.0(2)
N102 Cu2 N101 C53 165.9(3)
N102 Cu2 N101 C56 13.4(2)
N103 Cu2 N101 C53 -0.8(3)
N103 Cu2 N101 C56 -153.3(2)
N104 Cu2 N101 C53 48.9(5)
N104 Cu2 N101 C56 -103.7(4)
Cl2 Cu2 N102 C57 -115.9(2)
Cl2 Cu2 N102 C58 53.1(3)
N101 Cu2 N102 C57 -8.7(2)
N101 Cu2 N102 C58 160.3(3)
N103 Cu2 N102 C57 35.7(5)
N103 Cu2 N102 C58 -155.3(3)
N104 Cu2 N102 C57 150.7(2)
N104 Cu2 N102 C58 -40.3(3)
Cl2 Cu2 N103 C64 105.9(3)
Cl2 Cu2 N103 C67 -90.8(2)
N101 Cu2 N103 C64 -1.4(3)
N101 Cu2 N103 C67 161.9(2)
N102 Cu2 N103 C64 -45.3(5)
N102 Cu2 N103 C67 117.9(4)
N104 Cu2 N103 C64 -164.5(3)
N104 Cu2 N103 C67 -1.2(2)
Cl2 Cu2 N104 C68 98.8(2)
Cl2 Cu2 N104 C69 -77.0(3)
N101 Cu2 N104 C68 -52.2(4)
N101 Cu2 N104 C69 132.0(3)
N102 Cu2 N104 C68 -164.3(2)
N102 Cu2 N104 C69 19.9(3)
N103 Cu2 N104 C68 -1.8(2)
N103 Cu2 N104 C69 -177.6(3)
Cu2 N101 C53 C52 23.9(5)
Cu2 N101 C53 C54 -154.6(3)
C56 N101 C53 C52 177.3(3)
C56 N101 C53 C54 -1.1(4)
C51 C52 C53 N101 -164.6(3)
C51 C52 C53 C54 13.6(5)
C64 C52 C53 N101 -42.4(4)
C64 C52 C53 C54 135.8(4)
C75 C52 C53 N101 75.5(4)
C75 C52 C53 C54 -106.4(4)
N101 C53 C54 C55 0.8(4)
C52 C53 C54 C55 -177.5(3)
C53 C54 C55 C56 -0.2(4)
Cu2 N101 C56 C55 160.7(2)
Cu2 N101 C56 C57 -16.0(3)
C53 N101 C56 C55 1.0(4)
C53 N101 C56 C57 -175.6(3)
C54 C55 C56 N101 -0.5(4)
C54 C55 C56 C57 175.1(4)
Cu2 N102 C57 C56 2.5(4)
C58 N102 C57 C56 -167.7(3)
N101 C56 C57 N102 8.7(4)
C55 C56 C57 N102 -166.7(4)
Cu2 N102 C58 C59 -93.6(3)
Cu2 N102 C58 C63 141.7(3)
C57 N102 C58 C59 74.6(4)
C57 N102 C58 C63 -50.1(4)
N102 C58 C59 C60 175.2(3)
C63 C58 C59 C60 -56.9(4)
C58 C59 C60 C61 57.5(4)
C59 C60 C61 C62 -56.9(5)
C60 C61 C62 C63 55.8(5)
C61 C62 C63 C58 -55.6(4)
N102 C58 C63 C62 -179.4(3)
C59 C58 C63 C62 56.1(4)
Cu2 N103 C64 C52 -20.0(5)
Cu2 N103 C64 C65 164.4(3)
C67 N103 C64 C52 175.9(3)
C67 N103 C64 C65 0.3(4)
C51 C52 C64 N103 163.1(3)
C51 C52 C64 C65 -22.3(5)
C53 C52 C64 N103 40.4(4)
C53 C52 C64 C65 -144.9(4)
C75 C52 C64 N103 -79.6(4)
C75 C52 C64 C65 95.0(4)
N103 C64 C65 C66 0.3(4)
C52 C64 C65 C66 -174.8(3)
C64 C65 C66 C67 -0.8(4)
Cu2 N103 C67 C66 -168.4(2)
Cu2 N103 C67 C68 3.9(4)
C64 N103 C67 C66 -0.8(4)
C64 N103 C67 C68 171.5(3)
C65 C66 C67 N103 1.0(4)
C65 C66 C67 C68 -169.1(4)
Cu2 N104 C68 C67 4.5(4)
C69 N104 C68 C67 -179.4(3)
N103 C67 C68 N104 -5.7(5)
C66 C67 C68 N104 164.0(3)
Cu2 N104 C69 C70 158.8(2)
Cu2 N104 C69 C74 -76.4(3)
C68 N104 C69 C70 -16.6(5)
C68 N104 C69 C74 108.2(3)
N104 C69 C70 C71 -177.1(3)
C74 C69 C70 C71 58.1(4)
C69 C70 C71 C72 -57.7(4)
C70 C71 C72 C73 56.1(4)
C71 C72 C73 C74 -55.7(4)
C72 C73 C74 C69 57.2(4)
N104 C69 C74 C73 173.3(3)
C70 C69 C74 C73 -58.1(4)
C78 N105 C75 C52 -176.0(3)
C78 N105 C75 C76 1.1(4)
C51 C52 C75 N105 163.2(3)
C51 C52 C75 C76 -13.2(5)
C53 C52 C75 N105 -75.3(4)
C53 C52 C75 C76 108.3(4)
C64 C52 C75 N105 44.8(4)
C64 C52 C75 C76 -131.6(4)
N105 C75 C76 C77 -1.0(4)
C52 C75 C76 C77 175.8(4)
C75 C76 C77 C78 0.5(4)
C75 N105 C78 C77 -0.8(4)
C75 N105 C78 C79 174.3(3)
C76 C77 C78 N105 0.1(4)
C76 C77 C78 C79 -175.0(4)
C80 N106 C79 C78 -176.5(3)
N105 C78 C79 N106 3.7(6)
C77 C78 C79 N106 177.8(4)
C79 N106 C80 C81 82.1(4)
C79 N106 C80 C85 -156.4(3)
N106 C80 C81 C82 177.7(3)
C85 C80 C81 C82 57.0(4)
C80 C81 C82 C83 -56.3(4)
C81 C82 C83 C84 57.2(4)
C82 C83 C84 C85 -58.2(5)
N106 C80 C85 C84 -179.5(3)
C81 C80 C85 C84 -58.3(4)
C83 C84 C85 C80 59.0(5)
C311 C312 O311 C313 177.5(9)
C312 O311 C313 C314 169.5(9)
C321 C322 O321 C323 -174.0(17)
C322 O321 C323 C324 4(3)
